data_4508869
loop_
_publ_author_name
'Ananchenko, Gennady S.'
'Udachin, Konstantin A.'
'Pojarova, Michaela'
'Dubes, Alix'
'Ripmeester, John A.'
'Jebors, Said'
'Coleman, Anthony W.'

_publ_section_title
;
 Van der Waals Nanocapsular Complexes of Amphiphilic Calixarenes
;
_journal_issue 9
_journal_name_full 'Crystal Growth &amp; Design'
_journal_page_first 2141
_journal_paper_doi 10.1021/cg0603826
_journal_volume 6
_journal_year 2006
_chemical_formula_sum 'C56 H71 Br Cl F3 O9'
_chemical_formula_weight 1060.49
_chemical_name_systematic
; 
 ? 
;
_space_group_IT_number 126
_symmetry_cell_setting tetragonal
_symmetry_space_group_name_Hall '-P 4a 2bc'
_symmetry_space_group_name_H-M 'P 4/n n c :2'
_atom_sites_solution_hydrogens geom
_atom_sites_solution_primary direct
_atom_sites_solution_secondary difmap
_audit_creation_method SHELXL-97
_cell_angle_alpha 90.00
_cell_angle_beta 90.00
_cell_angle_gamma 90.00
_cell_formula_units_Z 4
_cell_length_a 15.4867(13)
_cell_length_b 15.4867(13)
_cell_length_c 22.675(3)
_cell_measurement_temperature 125(2)
_cell_volume 5438.3(10)
_computing_structure_refinement 'SHELXL-97 (Sheldrick, 1997)'
_computing_structure_solution 'SHELXS-97 (Sheldrick, 1990)'
_diffrn_ambient_temperature 125(2)
_diffrn_measured_fraction_theta_full 0.992
_diffrn_measured_fraction_theta_max 0.992
_diffrn_radiation_monochromator graphite
_diffrn_radiation_source 'fine-focus sealed tube'
_diffrn_radiation_type MoK\a
_diffrn_radiation_wavelength 0.71070
_diffrn_reflns_av_R_equivalents 0.0810
_diffrn_reflns_av_sigmaI/netI 0.0311
_diffrn_reflns_limit_h_max 20
_diffrn_reflns_limit_h_min -20
_diffrn_reflns_limit_k_max 20
_diffrn_reflns_limit_k_min -19
_diffrn_reflns_limit_l_max 30
_diffrn_reflns_limit_l_min -30
_diffrn_reflns_number 55831
_diffrn_reflns_theta_full 28.33
_diffrn_reflns_theta_max 28.33
_diffrn_reflns_theta_min 1.59
_exptl_absorpt_coefficient_mu 0.869
_exptl_absorpt_correction_T_max 0.8454
_exptl_absorpt_correction_T_min 0.6705
_exptl_absorpt_correction_type multi-scan
_exptl_absorpt_process_details sadabs
_exptl_crystal_density_diffrn 1.295
_exptl_crystal_density_method 'not measured'
_exptl_crystal_F_000 2232
_exptl_crystal_size_max 0.50
_exptl_crystal_size_mid 0.45
_exptl_crystal_size_min 0.20
_refine_diff_density_max 0.580
_refine_diff_density_min -1.453
_refine_diff_density_rms 0.115
_refine_ls_extinction_method none
_refine_ls_goodness_of_fit_ref 1.351
_refine_ls_hydrogen_treatment mixed
_refine_ls_matrix_type full
_refine_ls_number_parameters 277
_refine_ls_number_reflns 3390
_refine_ls_number_restraints 136
_refine_ls_restrained_S_all 1.386
_refine_ls_R_factor_all 0.1490
_refine_ls_R_factor_gt 0.1049
_refine_ls_shift/su_max 0.022
_refine_ls_shift/su_mean 0.004
_refine_ls_structure_factor_coef Fsqd
_refine_ls_weighting_details 'calc w=1/[\s^2^(Fo^2^)+(0.2000P)^2^+0.0000P] where P=(Fo^2^+2Fc^2^)/3'
_refine_ls_weighting_scheme calc
_refine_ls_wR_factor_gt 0.3049
_refine_ls_wR_factor_ref 0.3499
_reflns_number_gt 2190
_reflns_number_total 3390
_reflns_threshold_expression >2sigma(I)
_cod_data_source_file cg0603826sup4.cif
_cod_data_source_block gena46
_cod_depositor_comments
;
The following automatic conversions were performed:

'_exptl_absorpt_correction_type' value 'multiscan' changed to
'multi-scan' according to
/home/saulius/struct/CIF-dictionaries/cif_core.dic dictionary named
'cif_core.dic' version 2.4.2 from 2011-04-26.

Automatic conversion script
Id: cif_fix_values 1891 2012-01-12 08:04:46Z andrius 
;
_cod_original_cell_volume 5438.2(9)
_cod_original_sg_symbol_H-M P4/nnc
_cod_database_code 4508869

loop_
_symmetry_equiv_pos_as_xyz
'x, y, z'
'-x+1/2, -y+1/2, z'
'-y+1/2, x, z'
'y, -x+1/2, z'
'-x+1/2, y, -z+1/2'
'x, -y+1/2, -z+1/2'
'y, x, -z+1/2'
'-y+1/2, -x+1/2, -z+1/2'
'-x, -y, -z'
'x-1/2, y-1/2, -z'
'y-1/2, -x, -z'
'-y, x-1/2, -z'
'x-1/2, -y, z-1/2'
'-x, y-1/2, z-1/2'
'-y, -x, z-1/2'
'y-1/2, x-1/2, z-1/2'

loop_
_atom_site_label
_atom_site_type_symbol
_atom_site_fract_x
_atom_site_fract_y
_atom_site_fract_z
_atom_site_U_iso_or_equiv
_atom_site_adp_type
_atom_site_occupancy
_atom_site_symmetry_multiplicity
_atom_site_calc_flag
_atom_site_refinement_flags
_atom_site_disorder_assembly
_atom_site_disorder_group
O1 O 0.36918(8) 0.21521(8) 0.30962(5) 0.0293(3) Uani 1 1 d . . .
H1 H 0.3700 0.2667 0.2979 0.035 Uiso 1 1 calc R . .
C1 C 0.41477(11) 0.20847(11) 0.36146(7) 0.0243(4) Uani 1 1 d . . .
C2 C 0.41898(10) 0.12617(10) 0.38671(7) 0.0241(4) Uani 1 1 d . . .
C3 C 0.46364(10) 0.11677(11) 0.43960(7) 0.0264(4) Uani 1 1 d . . .
H3 H 0.4671 0.0616 0.4577 0.032 Uiso 1 1 calc R . .
C4 C 0.50344(11) 0.18775(11) 0.46628(7) 0.0268(4) Uani 1 1 d D . .
C5 C 0.49876(11) 0.26781(11) 0.43921(7) 0.0269(4) Uani 1 1 d . . .
H5 H 0.5261 0.3158 0.4574 0.032 Uiso 1 1 calc R . .
C6 C 0.45541(10) 0.27987(11) 0.38646(7) 0.0247(4) Uani 1 1 d . . .
C7 C 0.44879(11) 0.36985(11) 0.36078(7) 0.0266(4) Uani 1 1 d . . .
H7A H 0.5030 0.4017 0.3687 0.032 Uiso 1 1 calc R . .
H7B H 0.4415 0.3658 0.3175 0.032 Uiso 1 1 calc R . .
O2 O 0.54482(19) 0.11197(16) 0.55180(12) 0.0317(7) Uani 0.49 1 d PD A -1
C8 C 0.5412(2) 0.1794(2) 0.52733(14) 0.0220(8) Uani 0.49 1 d PDU A -1
C9 C 0.5820(3) 0.2600(2) 0.55437(17) 0.0453(7) Uani 0.49 1 d PD A -1
H9A H 0.5368 0.3040 0.5612 0.054 Uiso 0.49 1 calc PR A -1
H9B H 0.6247 0.2844 0.5265 0.054 Uiso 0.49 1 calc PR A -1
C10 C 0.6269(4) 0.2389(3) 0.61298(19) 0.0637(13) Uani 0.49 1 d PD A -1
H10A H 0.5870 0.2054 0.6382 0.076 Uiso 0.49 1 calc PR A -1
H10B H 0.6782 0.2025 0.6051 0.076 Uiso 0.49 1 calc PR A -1
C11 C 0.6551(4) 0.3204(3) 0.64583(19) 0.0671(14) Uani 0.49 1 d PD A -1
H11A H 0.6953 0.3531 0.6251 0.100 Uiso 0.26 1 d P B 44
H11B H 0.5972 0.3618 0.6454 0.100 Uiso 0.26 1 d P C 44
H11C H 0.6950 0.3099 0.6763 0.100 Uiso 0.23 1 d P D 44
H11D H 0.6717 0.3669 0.6192 0.100 Uiso 0.23 1 d P E 44
C12 C 0.6791(11) 0.3160(6) 0.7092(3) 0.096(3) Uani 0.26 1 d PD F 33
H12A H 0.7295 0.2813 0.7115 0.100 Uiso 0.26 1 d P G 33
H12B H 0.6302 0.2801 0.7306 0.100 Uiso 0.26 1 d P H 33
C13 C 0.6925(13) 0.3991(7) 0.7419(5) 0.106(3) Uani 0.26 1 d PDU . 33
H13A H 0.7137 0.3885 0.7808 0.100 Uiso 0.26 1 d P I 33
H13B H 0.6310 0.4275 0.7479 0.100 Uiso 0.26 1 d P J 33
H13C H 0.7248 0.4374 0.7191 0.100 Uiso 0.26 1 d P K 33
C12H C 0.5728(8) 0.3546(7) 0.6755(4) 0.096(3) Uani 0.23 1 d PD L 34
H12A H 0.5266 0.3669 0.6458 0.100 Uiso 0.23 1 d P M 34
H12B H 0.5457 0.3044 0.6998 0.100 Uiso 0.23 1 d P N 34
C13H C 0.5774(13) 0.4247(8) 0.7214(5) 0.106(3) Uani 0.23 1 d PDU L 34
H13A H 0.6363 0.4477 0.7231 0.159 Uiso 0.23 1 calc PR L 34
H13B H 0.5616 0.4008 0.7599 0.159 Uiso 0.23 1 calc PR L 34
H13C H 0.5372 0.4711 0.7110 0.159 Uiso 0.23 1 calc PR L 34
O2F O 0.5600(2) 0.0996(2) 0.54092(17) 0.0221(9) Uani 0.34 1 d PDU A -2
C8F C 0.5526(4) 0.1666(4) 0.5251(2) 0.0284(14) Uani 0.34 1 d PDU A -2
C9F C 0.5864(5) 0.2487(3) 0.5557(2) 0.0453(7) Uani 0.34 1 d PD A -2
H9F1 H 0.6432 0.2644 0.5389 0.054 Uiso 0.34 1 calc PR A -2
H9F2 H 0.5460 0.2970 0.5482 0.054 Uiso 0.34 1 calc PR A -2
C10F C 0.5955(6) 0.2349(4) 0.6224(3) 0.0637(13) Uani 0.34 1 d PD A -2
H10C H 0.5393 0.2160 0.6388 0.076 Uiso 0.34 1 calc PR A -2
H10D H 0.6381 0.1886 0.6299 0.076 Uiso 0.34 1 calc PR A -2
C11F C 0.6238(6) 0.3159(5) 0.6533(3) 0.0671(14) Uani 0.34 1 d PD A -2
H11C H 0.5847 0.3632 0.6411 0.081 Uiso 0.34 1 calc PR A -2
H11D H 0.6823 0.3308 0.6389 0.081 Uiso 0.34 1 calc PR A -2
C12F C 0.6267(9) 0.3146(5) 0.7199(3) 0.096(3) Uani 0.34 1 d PD A -2
H12C H 0.6835 0.2942 0.7342 0.116 Uiso 0.34 1 calc PR A -2
H12D H 0.5810 0.2767 0.7361 0.116 Uiso 0.34 1 calc PR A -2
C13F C 0.6114(10) 0.4082(5) 0.7372(4) 0.106(3) Uani 0.34 1 d PDU A -2
H13D H 0.5552 0.4272 0.7221 0.127 Uiso 0.34 1 calc PR A -2
H13E H 0.6571 0.4445 0.7205 0.127 Uiso 0.34 1 calc PR A -2
H13F H 0.6119 0.4134 0.7803 0.127 Uiso 0.34 1 calc PR A -2
O2G O 0.5347(5) 0.0944(4) 0.5451(3) 0.0190(17) Uani 0.17 1 d PDU A -3
C8G C 0.5440(7) 0.1776(7) 0.5133(4) 0.022(2) Uani 0.17 1 d PDU A -3
C9G C 0.5893(6) 0.2359(5) 0.5582(4) 0.0453(7) Uani 0.17 1 d PD A -3
H9G1 H 0.6288 0.2760 0.5375 0.054 Uiso 0.17 1 calc PR A -3
H9G2 H 0.6241 0.2003 0.5856 0.054 Uiso 0.17 1 calc PR A -3
C10G C 0.5222(8) 0.2879(7) 0.5933(4) 0.0637(13) Uani 0.17 1 d PD A -3
H10E H 0.4907 0.3271 0.5663 0.076 Uiso 0.17 1 calc PR A -3
H10F H 0.4799 0.2480 0.6113 0.076 Uiso 0.17 1 calc PR A -3
C11G C 0.5665(8) 0.3407(8) 0.6416(5) 0.0671(14) Uani 0.17 1 d PD A -3
H11E H 0.5989 0.3017 0.6681 0.081 Uiso 0.17 1 calc PR A -3
H11F H 0.6080 0.3815 0.6235 0.081 Uiso 0.17 1 calc PR A -3
C12G C 0.4996(10) 0.3905(9) 0.6767(5) 0.096(3) Uani 0.17 1 d PD A -3
H12E H 0.4733 0.4345 0.6506 0.116 Uiso 0.17 1 calc PR A -3
H12F H 0.4533 0.3501 0.6887 0.116 Uiso 0.17 1 calc PR A -3
C13G C 0.5336(16) 0.4351(12) 0.7312(6) 0.106(3) Uani 0.17 1 d PDU A -3
H13G H 0.4862 0.4654 0.7510 0.127 Uiso 0.17 1 calc PR A -3
H13H H 0.5782 0.4768 0.7199 0.127 Uiso 0.17 1 calc PR A -3
H13I H 0.5583 0.3921 0.7580 0.127 Uiso 0.17 1 calc PR A -3
Cl1A Cl 0.14325(19) 0.1638(2) 0.57685(15) 0.0853(10) Uani 0.25 1 d PD O -11
Br1A Br 0.24001(16) 0.2603(3) 0.48690(5) 0.1371(5) Uani 0.25 1 d PDU O -11
C1A C 0.2449(4) 0.1996(4) 0.5604(2) 0.150 Uiso 0.25 1 d PD O -11
H1A H 0.2805 0.1468 0.5531 0.180 Uiso 0.25 1 calc PR O -11
C2A C 0.2956(3) 0.2543(3) 0.6035(2) 0.150 Uiso 0.25 1 d PD O -11
F1A F 0.2866(6) 0.2228(6) 0.6573(2) 0.150 Uiso 0.25 1 d PD O -11
F2A F 0.2863(7) 0.3399(3) 0.5985(5) 0.150 Uiso 0.25 1 d PD O -11
F3A F 0.3798(4) 0.2447(7) 0.5881(5) 0.150 Uiso 0.25 1 d PD O -11
O1E O 0.3273(10) 0.445(2) 0.6806(11) 0.47(2) Uani 0.25 1 d PDU P -21
H1E H 0.2936 0.4039 0.6878 0.710 Uiso 0.25 1 calc PR P -21
C1E C 0.4044(8) 0.4126(8) 0.6530(6) 0.116(5) Uani 0.25 1 d PDU P -21
H1E1 H 0.4460 0.4596 0.6449 0.139 Uiso 0.25 1 calc PR P -21
H1E2 H 0.3909 0.3822 0.6157 0.139 Uiso 0.25 1 calc PR P -21
C2E C 0.4398(16) 0.3494(14) 0.6999(9) 0.323(18) Uani 0.25 1 d PDU P -21
H2E1 H 0.4325 0.3745 0.7393 0.484 Uiso 0.25 1 calc PR P -21
H2E2 H 0.5013 0.3388 0.6926 0.484 Uiso 0.25 1 calc PR P -21
H2E3 H 0.4081 0.2947 0.6977 0.484 Uiso 0.25 1 calc PR P -21

loop_
_atom_site_aniso_label
_atom_site_aniso_U_11
_atom_site_aniso_U_22
_atom_site_aniso_U_33
_atom_site_aniso_U_23
_atom_site_aniso_U_13
_atom_site_aniso_U_12
O1 0.0360(7) 0.0270(6) 0.0249(5) 0.0033(5) -0.0038(5) -0.0029(5)
C1 0.0212(7) 0.0267(8) 0.0249(7) 0.0006(6) 0.0015(6) 0.0009(6)
C2 0.0199(7) 0.0250(8) 0.0274(7) 0.0008(6) 0.0046(6) 0.0017(6)
C3 0.0201(7) 0.0264(8) 0.0326(8) 0.0027(7) 0.0038(6) 0.0060(6)
C4 0.0234(8) 0.0260(8) 0.0309(8) 0.0022(7) -0.0008(6) 0.0031(6)
C5 0.0230(8) 0.0278(8) 0.0299(8) -0.0005(7) -0.0003(6) 0.0009(6)
C6 0.0212(8) 0.0250(8) 0.0279(7) 0.0003(6) 0.0024(6) 0.0017(6)
C7 0.0232(7) 0.0250(8) 0.0315(8) 0.0035(7) 0.0015(6) -0.0014(6)
O2 0.0402(15) 0.0233(12) 0.0316(12) -0.0062(10) -0.0097(11) 0.0073(11)
C8 0.0233(15) 0.0182(14) 0.0245(14) 0.0060(12) -0.0046(12) 0.0125(12)
C9 0.0730(15) 0.0236(12) 0.0393(10) 0.0066(9) -0.0220(11) -0.0017(11)
C10 0.104(3) 0.0499(17) 0.0376(14) 0.0178(13) -0.0247(18) -0.031(2)
C11 0.096(4) 0.062(2) 0.0432(15) 0.0093(15) -0.019(2) -0.032(2)
C12 0.188(9) 0.055(3) 0.046(2) 0.009(2) -0.027(4) -0.033(4)
C13 0.184(8) 0.079(3) 0.055(3) -0.015(2) -0.044(4) -0.028(5)
C12H 0.188(9) 0.055(3) 0.046(2) 0.009(2) -0.027(4) -0.033(4)
C13H 0.184(8) 0.079(3) 0.055(3) -0.015(2) -0.044(4) -0.028(5)
O2F 0.0157(15) 0.0163(15) 0.0343(18) -0.0017(14) 0.0004(14) 0.0130(12)
C8F 0.021(2) 0.039(3) 0.025(2) -0.001(2) -0.0059(19) 0.021(2)
C9F 0.0730(15) 0.0236(12) 0.0393(10) 0.0066(9) -0.0220(11) -0.0017(11)
C10F 0.104(3) 0.0499(17) 0.0376(14) 0.0178(13) -0.0247(18) -0.031(2)
C11F 0.096(4) 0.062(2) 0.0432(15) 0.0093(15) -0.019(2) -0.032(2)
C12F 0.188(9) 0.055(3) 0.046(2) 0.009(2) -0.027(4) -0.033(4)
C13F 0.184(8) 0.079(3) 0.055(3) -0.015(2) -0.044(4) -0.028(5)
O2G 0.019(3) 0.011(3) 0.027(3) -0.005(2) -0.004(3) -0.006(2)
C8G 0.022(4) 0.019(4) 0.025(4) -0.001(3) 0.004(3) -0.001(3)
C9G 0.0730(15) 0.0236(12) 0.0393(10) 0.0066(9) -0.0220(11) -0.0017(11)
C10G 0.104(3) 0.0499(17) 0.0376(14) 0.0178(13) -0.0247(18) -0.031(2)
C11G 0.096(4) 0.062(2) 0.0432(15) 0.0093(15) -0.019(2) -0.032(2)
C12G 0.188(9) 0.055(3) 0.046(2) 0.009(2) -0.027(4) -0.033(4)
C13G 0.184(8) 0.079(3) 0.055(3) -0.015(2) -0.044(4) -0.028(5)
Cl1A 0.0795(17) 0.087(2) 0.0891(18) -0.0075(17) 0.0295(15) -0.0269(15)
Br1A 0.1512(10) 0.1513(14) 0.1088(6) 0.0448(16) -0.0864(10) -0.0625(12)
O1E 0.47(4) 0.56(5) 0.39(3) 0.07(4) 0.25(3) -0.08(4)
C1E 0.077(8) 0.073(7) 0.197(13) 0.061(8) 0.008(9) 0.014(6)
C2E 0.32(3) 0.33(4) 0.32(3) 0.02(3) 0.20(2) -0.11(3)

loop_
_atom_type_symbol
_atom_type_description
_atom_type_scat_dispersion_real
_atom_type_scat_dispersion_imag
_atom_type_scat_source
C C 0.0033 0.0016 'International Tables Vol C Tables 4.2.6.8 and 6.1.1.4'
H H 0.0000 0.0000 'International Tables Vol C Tables 4.2.6.8 and 6.1.1.4'
O O 0.0106 0.0060 'International Tables Vol C Tables 4.2.6.8 and 6.1.1.4'
F F 0.0171 0.0103 'International Tables Vol C Tables 4.2.6.8 and 6.1.1.4'
Cl Cl 0.1484 0.1585 'International Tables Vol C Tables 4.2.6.8 and 6.1.1.4'
Br Br -0.2901 2.4595 'International Tables Vol C Tables 4.2.6.8 and 6.1.1.4'

loop_
_geom_angle_atom_site_label_1
_geom_angle_atom_site_label_2
_geom_angle_atom_site_label_3
_geom_angle
_geom_angle_site_symmetry_1
_geom_angle_site_symmetry_3
O1 C1 C6 121.31(14) . .
O1 C1 C2 116.29(14) . .
C6 C1 C2 122.39(15) . .
C3 C2 C1 118.10(15) . .
C3 C2 C7 120.41(15) . 4
C1 C2 C7 121.24(14) . 4
C2 C3 C4 120.64(15) . .
C8G C4 C5 121.2(5) . .
C8G C4 C3 119.5(5) . .
C5 C4 C3 119.27(15) . .
C8G C4 C8 7.9(5) . .
C5 C4 C8 120.22(18) . .
C3 C4 C8 120.06(18) . .
C8G C4 C8F 4.8(6) . .
C5 C4 C8F 126.1(3) . .
C3 C4 C8F 114.7(3) . .
C8 C4 C8F 9.9(3) . .
C6 C5 C4 121.93(16) . .
C5 C6 C1 117.63(15) . .
C5 C6 C7 119.30(15) . .
C1 C6 C7 122.93(15) . .
C2 C7 C6 111.52(14) 3 .
O2 C8 C4 121.6(3) . .
O2 C8 C9 120.8(3) . .
C4 C8 C9 117.4(3) . .
C8 C9 C10 111.2(3) . .
C11 C10 C9 112.0(4) . .
C12 C13 C13 103.7(11) . 5_656
O2F C8F C9F 126.5(5) . .
O2F C8F C4 121.5(5) . .
C9F C8F C4 112.0(4) . .
C10F C9F C8F 111.2(5) . .
C11F C10F C9F 111.7(5) . .
C10F C11F C12F 117.6(6) . .
C11F C12F C13F 103.9(6) . .
C4 C8G O2G 118.5(8) . .
C4 C8G C9G 136.4(9) . .
O2G C8G C9G 103.5(7) . .
C8G C9G C10G 110.1(8) . .
C11G C10G C9G 110.3(9) . .
C12G C11G C10G 110.0(10) . .
C13G C12G C11G 115.1(14) . .
C2A C1A Cl1A 121.3(4) . .
C2A C1A Br1A 107.9(4) . .
Cl1A C1A Br1A 108.2(3) . .
F1A C2A F2A 115.7(7) . .
F1A C2A F3A 107.3(7) . .
F2A C2A F3A 101.0(7) . .
F1A C2A C1A 109.5(6) . .
F2A C2A C1A 116.3(6) . .
F3A C2A C1A 105.7(6) . .
O1E C1E C2E 102.6(16) . .

loop_
_geom_bond_atom_site_label_1
_geom_bond_atom_site_label_2
_geom_bond_distance
_geom_bond_site_symmetry_2
O1 C1 1.375(2) .
C1 C6 1.393(2) .
C1 C2 1.399(2) .
C2 C3 1.392(2) .
C2 C7 1.507(2) 4
C3 C4 1.398(2) .
C4 C8G 1.248(10) .
C4 C5 1.385(2) .
C4 C8 1.508(4) .
C4 C8F 1.571(6) .
C5 C6 1.384(2) .
C6 C7 1.514(2) .
C7 C2 1.507(2) 3
O2 C8 1.184(4) .
C8 C9 1.527(5) .
C9 C10 1.535(6) .
C10 C11 1.529(7) .
C12 C13 1.499(12) .
C13 C13 1.82(4) 5_656
C12H C13H 1.504(13) .
O2F C8F 1.104(7) .
C8F C9F 1.539(8) .
C9F C10F 1.535(7) .
C10F C11F 1.502(9) .
C11F C12F 1.510(9) .
C12F C13F 1.522(11) .
O2G C8G 1.483(12) .
C8G C9G 1.532(11) .
C9G C10G 1.535(13) .
C10G C11G 1.529(13) .
C11G C12G 1.518(15) .
C12G C13G 1.510(15) .
Cl1A C1A 1.709(6) .
Br1A C1A 1.916(6) .
C1A C2A 1.514(7) .
C2A F1A 1.322(7) .
C2A F2A 1.337(7) .
C2A F3A 1.358(7) .
O1E C1E 1.439(16) .
C1E C2E 1.546(17) .
